data_7061883
loop_
_publ_author_name
'Vithana, Vidushi P.'
'Guo, Zhifang'
'Deacon, Glen B.'
'Somers, Anthony E.'
'Junk, Peter C.'

_publ_section_title
;
 Synthesis, structure, and corrosion inhibiting properties of REIII
 3-thiophenecarboxylate complexes
;
_journal_issue 40
_journal_name_full 'New Journal of Chemistry'
_journal_page_first 19104
_journal_page_last 19111
_journal_paper_doi 10.1039/D2NJ03556A
_journal_volume 46
_journal_year 2022
_chemical_formula_moiety 'C15 H15 O9 Pr S3'
_chemical_formula_sum 'C15 H15 O9 Pr S3'
_chemical_formula_weight 576.36
_space_group_crystal_system monoclinic
_space_group_IT_number 14
_space_group_name_Hall '-P 2ybc'
_space_group_name_H-M_alt 'P 1 21/c 1'
_atom_sites_solution_hydrogens mixed
_atom_sites_solution_primary dual
_audit_creation_date 2022-02-15
_audit_creation_method
;
Olex2 1.3
(compiled 2020.11.12 svn.r5f609507 for OlexSys, GUI svn.r6408)
;
_audit_update_record
;
2022-07-05 deposited with the CCDC.	2022-09-07 downloaded from the CCDC.
;
_cell_angle_alpha 90
_cell_angle_beta 100.81(3)
_cell_angle_gamma 90
_cell_formula_units_Z 4
_cell_length_a 15.059(3)
_cell_length_b 12.157(2)
_cell_length_c 10.775(2)
_cell_measurement_reflns_used 5508
_cell_measurement_temperature 190
_cell_measurement_theta_max 71.4640
_cell_measurement_theta_min 4.6800
_cell_volume 1937.6(6)
_computing_molecular_graphics 'Olex2 1.3 (Dolomanov et al., 2009)'
_computing_publication_material 'Olex2 1.3 (Dolomanov et al., 2009)'
_computing_structure_refinement 'SHELXL 2018/3 (Sheldrick, 2015)'
_computing_structure_solution 'SHELXT  (Sheldrick, 2015)'
_diffrn_ambient_temperature 190
_diffrn_measured_fraction_theta_full 0.999
_diffrn_measured_fraction_theta_max 0.995
_diffrn_measurement_device_type 'Xcalibur, EosS2, Gemini ultra'
_diffrn_measurement_method '\w scans'
_diffrn_radiation_monochromator mirror
_diffrn_radiation_type CuK\a
_diffrn_radiation_wavelength 1.54184
_diffrn_reflns_av_unetI/netI 0.0851
_diffrn_reflns_Laue_measured_fraction_full 0.999
_diffrn_reflns_Laue_measured_fraction_max 0.995
_diffrn_reflns_limit_h_max 18
_diffrn_reflns_limit_h_min -18
_diffrn_reflns_limit_k_max 14
_diffrn_reflns_limit_k_min -14
_diffrn_reflns_limit_l_max 13
_diffrn_reflns_limit_l_min -4
_diffrn_reflns_number 3776
_diffrn_reflns_point_group_measured_fraction_full 0.999
_diffrn_reflns_point_group_measured_fraction_max 0.995
_diffrn_reflns_theta_full 67.684
_diffrn_reflns_theta_max 71.870
_diffrn_reflns_theta_min 4.708
_diffrn_standards_number 0
_exptl_absorpt_coefficient_mu 22.751
_exptl_absorpt_correction_T_max 1.00000
_exptl_absorpt_correction_T_min 0.21022
_exptl_absorpt_correction_type multi-scan
_exptl_absorpt_process_details
;
CrysAlisPro 1.171.40.84a (Rigaku Oxford Diffraction, 2020)
Empirical absorption correction using spherical harmonics,
implemented in SCALE3 ABSPACK scaling algorithm.
;
_exptl_crystal_colour green
_exptl_crystal_colour_primary green
_exptl_crystal_density_diffrn 1.976
_exptl_crystal_description prism
_exptl_crystal_F_000 1136
_exptl_crystal_size_max 0.2
_exptl_crystal_size_mid 0.1
_exptl_crystal_size_min 0.03
_refine_diff_density_max 2.309
_refine_diff_density_min -1.036
_refine_diff_density_rms 0.218
_refine_ls_extinction_method none
_refine_ls_goodness_of_fit_ref 1.050
_refine_ls_hydrogen_treatment constr
_refine_ls_matrix_type full
_refine_ls_number_parameters 268
_refine_ls_number_reflns 3776
_refine_ls_number_restraints 22
_refine_ls_restrained_S_all 1.050
_refine_ls_R_factor_all 0.0574
_refine_ls_R_factor_gt 0.0522
_refine_ls_shift/su_max 0.001
_refine_ls_shift/su_mean 0.000
_refine_ls_structure_factor_coef Fsqd
_refine_ls_weighting_details 'w=1/[\s^2^(Fo^2^)+(0.0796P)^2^+1.2035P] where P=(Fo^2^+2Fc^2^)/3'
_refine_ls_weighting_scheme calc
_refine_ls_wR_factor_gt 0.1335
_refine_ls_wR_factor_ref 0.1412
_reflns_Friedel_coverage 0.000
_reflns_number_gt 3377
_reflns_number_total 3776
_reflns_threshold_expression 'I > 2\s(I)'
_cod_data_source_file d2nj03556a2.cif
_cod_data_source_block vvipr_tw
_cod_depositor_comments 'Adding full bibliography for 7061882--7061892.cif.'
_cod_original_cell_volume 1937.5(7)
_cod_database_code 7061883
_shelx_shelxl_version_number 2018/3
_shelx_space_group_comment
;
The symmetry employed for this shelxl refinement is uniquely defined
by the following loop, which should always be used as a source of
symmetry information in preference to the above space-group names.
They are only intended as comments.
;
_olex2_refinement_description
;
1. Twinned data refinement
 Scales: 0.876(3)
 0.124(3)
2. Fixed Uiso
 At 1.2 times of:
  All C(H) groups, All C(H,H) groups
 At 1.5 times of:
  All O(H,H) groups
3. Restrained distances
 C14A-C15 \\sim C14-C13
 with sigma of 0.02
 Pr1-H8A \\sim Pr1-H8B
 with sigma of 0.02
 Pr1-H9A \\sim Pr1-H9B
 with sigma of 0.02
4. Rigid bond restraints
 S1, C4
 with sigma for 1-2 distances of 0.001 and sigma for 1-3 distances of 0.001
5. Uiso/Uaniso restraints and constraints
S1 \\sim C4: within 2A with sigma of 0.01 and sigma for terminal atoms of 0.02
within 2A
Uanis(C14A) \\sim Ueq, Uanis(C14) \\sim Ueq: with sigma of 0.005 and sigma for
terminal atoms of 0.01
Uanis(S3) = Uanis(S3A)
Uanis(C14) = Uanis(C14A)
6. Others
 Sof(S3A)=Sof(H13A)=Sof(H15A)=Sof(C14A)=Sof(H14A)=1-FVAR(1)
 Sof(S3)=Sof(H13)=Sof(H15)=Sof(C14)=Sof(H14)=FVAR(1)
7.a Free rotating group:
 O9(H9A,H9B), O8(H8A,H8B)
7.b Rotating group:
 O7(H7A,H7B)
7.c Aromatic/amide H refined with riding coordinates:
 C4(H4), C5(H5), C13(H13A), C13(H13), C8(H8), C15(H15), C15(H15A), C10(H10),
 C9(H9), C3(H3), C14(H14), C14A(H14A)
;
_olex2_submission_special_instructions 'No special instructions were received'

loop_
_space_group_symop_operation_xyz
'x, y, z'
'-x, y+1/2, -z+1/2'
'-x, -y, -z'
'x, -y-1/2, z-1/2'

loop_
_atom_site_label
_atom_site_type_symbol
_atom_site_fract_x
_atom_site_fract_y
_atom_site_fract_z
_atom_site_U_iso_or_equiv
_atom_site_adp_type
_atom_site_occupancy
_atom_site_site_symmetry_order
_atom_site_calc_flag
_atom_site_refinement_flags_posn
_atom_site_refinement_flags_adp
_atom_site_refinement_flags_occupancy
_atom_site_disorder_assembly
_atom_site_disorder_group
Pr1 Pr 0.54011(2) 0.38242(2) 0.76636(3) 0.01309(16) Uani 1 1 d D . . . .
S2 S 0.89815(14) 0.3576(2) 0.6081(2) 0.0414(5) Uani 1 1 d . . . . .
S1 S 0.94733(15) 0.4854(2) 1.1514(2) 0.0434(5) Uani 1 1 d . U . . .
S3 S 0.1137(4) 0.3303(12) 0.4365(13) 0.045(2) Uani 0.696(11) 1 d . . P A 1
O4 O 0.4117(3) 0.2508(4) 0.6916(4) 0.0218(9) Uani 1 1 d . . . . .
O6 O 0.5931(3) 0.2917(4) 0.3777(4) 0.0207(9) Uani 1 1 d . . . . .
O7 O 0.4556(3) 0.3409(4) 0.9438(4) 0.0234(10) Uani 1 1 d . . . . .
H7A H 0.428122 0.400092 0.962126 0.035 Uiso 1 1 d R U . . .
H7B H 0.494110 0.325844 1.012493 0.035 Uiso 1 1 d R U . . .
O2 O 0.7083(3) 0.4006(4) 0.8487(5) 0.0229(10) Uani 1 1 d . . . . .
O1 O 0.6225(3) 0.4742(4) 0.9707(4) 0.0240(10) Uani 1 1 d . . . . .
O3 O 0.4085(3) 0.4007(4) 0.5764(4) 0.0213(10) Uani 1 1 d . . . . .
O5 O 0.5975(3) 0.3033(4) 0.5858(4) 0.0219(10) Uani 1 1 d . . . . .
S3A S 0.1237(8) 0.2210(11) 0.5511(13) 0.045(2) Uani 0.304(11) 1 d . . P A 2
C1 C 0.7006(4) 0.4484(6) 0.9487(6) 0.0178(12) Uani 1 1 d . . . . .
C6 C 0.6346(4) 0.3085(5) 0.4887(6) 0.0176(12) Uani 1 1 d . . . . .
C2 C 0.7831(5) 0.4781(6) 1.0439(6) 0.0206(12) Uani 1 1 d . . . . .
C11 C 0.3690(4) 0.3184(6) 0.6113(6) 0.0171(12) Uani 1 1 d . . . . .
C4 C 0.8774(5) 0.5617(7) 1.2237(6) 0.0275(12) Uani 1 1 d . U . . .
H4 H 0.894180 0.605640 1.297274 0.033 Uiso 1 1 calc R U . . .
C7 C 0.7327(5) 0.3321(5) 0.5077(6) 0.0201(13) Uani 1 1 d . . . . .
C5 C 0.7846(5) 0.5458(7) 1.1488(7) 0.0288(15) Uani 1 1 d . . . . .
H5 H 0.732138 0.578346 1.170132 0.035 Uiso 1 1 calc R U . . .
C13 C 0.2186(5) 0.2208(7) 0.6081(8) 0.0308(16) Uani 1 1 d D . . . .
H13A H 0.243447 0.169483 0.671609 0.037 Uiso 0.304(11) 1 calc R U P A 2
H13 H 0.240915 0.169446 0.672849 0.037 Uiso 0.696(11) 1 calc R U P A 1
C12 C 0.2713(5) 0.3011(6) 0.5638(6) 0.0220(13) Uani 1 1 d . . . . .
C8 C 0.7796(5) 0.3476(7) 0.4069(7) 0.0269(14) Uani 1 1 d . . . . .
H8 H 0.751005 0.349427 0.320519 0.032 Uiso 1 1 calc R U . . .
C15 C 0.2216(6) 0.3664(8) 0.4682(8) 0.0311(16) Uani 1 1 d D . . . .
H15 H 0.246746 0.424357 0.426694 0.037 Uiso 0.696(11) 1 calc R U P A 1
H15A H 0.244835 0.423376 0.423001 0.037 Uiso 0.304(11) 1 calc R U P A 2
C10 C 0.7887(5) 0.3369(7) 0.6235(8) 0.0289(15) Uani 1 1 d . . . . .
H10 H 0.769205 0.329647 0.702018 0.035 Uiso 1 1 calc R U . . .
C9 C 0.8766(6) 0.3605(7) 0.4503(8) 0.0280(15) Uani 1 1 d . . . . .
H9 H 0.920270 0.369158 0.397820 0.034 Uiso 1 1 calc R U . . .
C3 C 0.8663(5) 0.4385(6) 1.0322(7) 0.0276(15) Uani 1 1 d . . . . .
H3 H 0.877113 0.391200 0.966395 0.033 Uiso 1 1 calc R U . . .
O9 O 0.4393(4) 0.5371(4) 0.8030(5) 0.0249(10) Uani 1 1 d G . . . .
H9A H 0.404503 0.540952 0.858883 0.037 Uiso 1 1 d DG U . . .
H9B H 0.436565 0.602467 0.769561 0.037 Uiso 1 1 d DG U . . .
O8 O 0.5896(4) 0.5527(4) 0.6715(4) 0.0236(10) Uani 1 1 d G . . . .
H8A H 0.576360 0.565046 0.590538 0.035 Uiso 1 1 d DG U . . .
H8B H 0.585266 0.616815 0.705723 0.035 Uiso 1 1 d DG U . . .
C14 C 0.1065(10) 0.2271(11) 0.5293(14) 0.017(3) Uani 0.696(11) 1 d D U P A 1
H14 H 0.055940 0.183009 0.538089 0.020 Uiso 0.696(11) 1 calc R U P A 1
C14A C 0.110(3) 0.324(8) 0.448(9) 0.017(3) Uani 0.304(11) 1 d D U P A 2
H14A H 0.056979 0.351297 0.394252 0.020 Uiso 0.304(11) 1 calc R U P A 2

loop_
_atom_site_aniso_label
_atom_site_aniso_U_11
_atom_site_aniso_U_22
_atom_site_aniso_U_33
_atom_site_aniso_U_23
_atom_site_aniso_U_13
_atom_site_aniso_U_12
Pr1 0.0139(2) 0.0155(2) 0.0107(2) -0.00031(10) 0.00456(13) 0.00002(10)
S2 0.0223(9) 0.0553(12) 0.0443(11) -0.0117(10) 0.0009(8) -0.0023(8)
S1 0.0311(10) 0.0529(13) 0.0429(11) -0.0080(9) -0.0016(8) 0.0011(9)
S3 0.0263(17) 0.054(3) 0.052(4) -0.010(3) -0.0019(15) 0.0023(14)
O4 0.020(2) 0.023(2) 0.022(2) 0.0021(18) 0.0032(17) 0.0000(17)
O6 0.024(2) 0.023(2) 0.015(2) -0.0037(17) 0.0050(17) -0.0034(18)
O7 0.026(2) 0.029(3) 0.018(2) 0.0021(19) 0.0090(18) 0.002(2)
O2 0.018(2) 0.031(2) 0.018(2) -0.0082(19) 0.0005(18) -0.0020(19)
O1 0.020(2) 0.030(3) 0.022(2) -0.0040(19) 0.0042(18) 0.0014(19)
O3 0.020(2) 0.028(2) 0.015(2) 0.0036(18) 0.0006(18) -0.0022(19)
O5 0.021(2) 0.028(3) 0.018(2) -0.0048(18) 0.0081(18) -0.0035(18)
S3A 0.0263(17) 0.054(3) 0.052(4) -0.010(3) -0.0019(15) 0.0023(14)
C1 0.019(3) 0.019(3) 0.016(3) 0.003(2) 0.005(2) -0.004(2)
C6 0.020(3) 0.017(3) 0.015(3) -0.003(2) 0.004(2) 0.000(2)
C2 0.026(3) 0.020(3) 0.017(3) 0.001(2) 0.006(2) -0.004(2)
C11 0.018(3) 0.020(3) 0.013(3) -0.008(2) 0.003(2) -0.003(2)
C4 0.033(3) 0.034(3) 0.014(3) 0.005(2) 0.001(2) -0.008(2)
C7 0.022(3) 0.021(3) 0.018(3) -0.011(2) 0.008(2) -0.006(2)
C5 0.026(3) 0.035(4) 0.027(3) -0.002(3) 0.009(3) -0.009(3)
C13 0.029(4) 0.029(4) 0.036(4) -0.006(3) 0.012(3) -0.007(3)
C12 0.021(3) 0.027(3) 0.018(3) -0.012(3) 0.004(2) 0.002(3)
C8 0.021(3) 0.033(4) 0.029(4) 0.000(3) 0.012(3) 0.000(3)
C15 0.023(4) 0.045(4) 0.025(4) 0.002(3) 0.002(3) 0.004(3)
C10 0.021(3) 0.037(4) 0.030(4) -0.001(3) 0.008(3) 0.000(3)
C9 0.031(4) 0.030(3) 0.029(4) 0.002(3) 0.022(3) 0.000(3)
C3 0.025(3) 0.024(3) 0.031(4) -0.005(3) -0.001(3) -0.004(3)
O9 0.032(3) 0.024(2) 0.021(2) 0.0054(18) 0.0105(19) 0.010(2)
O8 0.033(3) 0.019(2) 0.019(2) 0.0034(17) 0.0069(19) -0.0005(19)
C14 0.011(4) 0.019(4) 0.020(4) -0.004(3) 0.000(3) 0.001(3)
C14A 0.011(4) 0.019(4) 0.020(4) -0.004(3) 0.000(3) 0.001(3)

loop_
_atom_type_symbol
_atom_type_description
_atom_type_scat_dispersion_real
_atom_type_scat_dispersion_imag
_atom_type_scat_source
C C 0.0181 0.0091 'International Tables Vol C Tables 4.2.6.8 and 6.1.1.4'
H H 0.0000 0.0000 'International Tables Vol C Tables 4.2.6.8 and 6.1.1.4'
O O 0.0492 0.0322 'International Tables Vol C Tables 4.2.6.8 and 6.1.1.4'
Pr Pr -2.4164 10.2820 'International Tables Vol C Tables 4.2.6.8 and 6.1.1.4'
S S 0.3331 0.5567 'International Tables Vol C Tables 4.2.6.8 and 6.1.1.4'

loop_
_geom_angle_atom_site_label_1
_geom_angle_atom_site_label_2
_geom_angle_atom_site_label_3
_geom_angle
_geom_angle_site_symmetry_1
_geom_angle_site_symmetry_3
_geom_angle_publ_flag
O4 Pr1 O7 69.62(16) . . ?
O4 Pr1 O2 145.48(17) . . ?
O4 Pr1 O1 140.07(16) . . ?
O4 Pr1 O3 51.09(16) . . ?
O6 Pr1 O4 76.80(16) 4_566 . ?
O6 Pr1 O7 68.21(16) 4_566 . ?
O6 Pr1 O2 72.31(17) 4_566 . ?
O6 Pr1 O1 84.08(17) 4_566 . ?
O6 Pr1 O3 125.81(16) 4_566 . ?
O6 Pr1 O9 135.58(16) 4_566 . ?
O7 Pr1 O1 70.78(17) . . ?
O7 Pr1 O3 101.27(16) . . ?
O2 Pr1 O7 111.31(17) . . ?
O2 Pr1 O1 51.05(16) . . ?
O2 Pr1 O3 147.21(16) . . ?
O1 Pr1 O3 144.91(17) . . ?
O5 Pr1 O4 82.05(16) . . ?
O5 Pr1 O6 85.45(16) . 4_566 ?
O5 Pr1 O7 144.67(16) . . ?
O5 Pr1 O2 80.52(16) . . ?
O5 Pr1 O1 131.34(16) . . ?
O5 Pr1 O3 74.84(16) . . ?
O5 Pr1 O9 137.08(16) . . ?
O5 Pr1 O8 79.85(17) . . ?
O9 Pr1 O4 94.36(17) . . ?
O9 Pr1 O7 67.93(17) . . ?
O9 Pr1 O2 118.49(18) . . ?
O9 Pr1 O1 75.35(17) . . ?
O9 Pr1 O3 70.16(17) . . ?
O8 Pr1 O4 131.94(16) . . ?
O8 Pr1 O6 144.39(17) . 4_566 ?
O8 Pr1 O7 134.99(17) . . ?
O8 Pr1 O2 73.36(18) . . ?
O8 Pr1 O1 81.76(16) . . ?
O8 Pr1 O3 81.20(16) . . ?
O8 Pr1 O9 71.06(18) . . ?
C9 S2 C10 95.5(4) . . ?
C3 S1 C4 96.4(4) . . ?
C14 S3 C15 104.8(10) . . ?
C11 O4 Pr1 93.8(4) . . ?
C6 O6 Pr1 130.8(4) . 4_565 ?
Pr1 O7 H7A 109.5 . . ?
Pr1 O7 H7B 109.5 . . ?
H7A O7 H7B 104.5 . . ?
C1 O2 Pr1 95.5(4) . . ?
C1 O1 Pr1 92.7(4) . . ?
C11 O3 Pr1 91.8(4) . . ?
C6 O5 Pr1 154.0(5) . . ?
C13 S3A C14A 106.0(16) . . ?
O2 C1 O1 120.6(6) . . ?
O2 C1 C2 120.3(6) . . ?
O1 C1 C2 119.1(6) . . ?
O6 C6 O5 123.7(6) . . ?
O6 C6 C7 117.9(6) . . ?
O5 C6 C7 118.3(6) . . ?
C5 C2 C1 125.6(7) . . ?
C3 C2 C1 120.4(6) . . ?
C3 C2 C5 113.9(7) . . ?
O4 C11 C12 119.0(6) . . ?
O3 C11 O4 120.6(6) . . ?
O3 C11 C12 120.3(6) . . ?
S1 C4 H4 126.9 . . ?
C5 C4 S1 106.3(5) . . ?
C5 C4 H4 126.9 . . ?
C8 C7 C6 123.3(6) . . ?
C10 C7 C6 124.2(6) . . ?
C10 C7 C8 112.5(6) . . ?
C2 C5 C4 112.8(7) . . ?
C2 C5 H5 123.6 . . ?
C4 C5 H5 123.6 . . ?
S3A C13 H13A 122.1 . . ?
C12 C13 S3A 115.7(9) . . ?
C12 C13 H13A 122.1 . . ?
C12 C13 H13 124.3 . . ?
C12 C13 C14 111.3(8) . . ?
C14 C13 H13 124.3 . . ?
C13 C12 C11 125.0(7) . . ?
C13 C12 C15 112.8(7) . . ?
C15 C12 C11 122.2(7) . . ?
C7 C8 H8 123.7 . . ?
C7 C8 C9 112.5(6) . . ?
C9 C8 H8 123.7 . . ?
S3 C15 H15 124.2 . . ?
C12 C15 S3 111.7(8) . . ?
C12 C15 H15 124.2 . . ?
C12 C15 H15A 126.4 . . ?
C12 C15 C14A 107(4) . . ?
C14A C15 H15A 126.4 . . ?
S2 C10 H10 124.5 . . ?
C7 C10 S2 111.0(6) . . ?
C7 C10 H10 124.5 . . ?
S2 C9 H9 125.8 . . ?
C8 C9 S2 108.4(5) . . ?
C8 C9 H9 125.8 . . ?
S1 C3 H3 124.7 . . ?
C2 C3 S1 110.6(6) . . ?
C2 C3 H3 124.7 . . ?
Pr1 O9 H9A 127.8 . . ?
Pr1 O9 H9B 127.2 . . ?
H9A O9 H9B 104.5 . . ?
Pr1 O8 H8A 121.7 . . ?
Pr1 O8 H8B 121.3 . . ?
H8A O8 H8B 104.5 . . ?
S3 C14 C13 99.4(9) . . ?
S3 C14 H14 130.3 . . ?
C13 C14 H14 130.3 . . ?
S3A C14A C15 98(4) . . ?
S3A C14A H14A 130.9 . . ?
C15 C14A H14A 130.9 . . ?

loop_
_geom_bond_atom_site_label_1
_geom_bond_atom_site_label_2
_geom_bond_distance
_geom_bond_site_symmetry_2
_geom_bond_publ_flag
Pr1 O4 2.523(5) . ?
Pr1 O6 2.489(5) 4_566 ?
Pr1 O7 2.538(5) . ?
Pr1 O2 2.531(5) . ?
Pr1 O1 2.570(5) . ?
Pr1 O3 2.577(5) . ?
Pr1 O5 2.468(5) . ?
Pr1 O9 2.495(5) . ?
Pr1 O8 2.485(5) . ?
S2 C10 1.706(8) . ?
S2 C9 1.670(8) . ?
S1 C4 1.698(8) . ?
S1 C3 1.696(7) . ?
S3 C15 1.656(11) . ?
S3 C14 1.620(15) . ?
O4 C11 1.276(9) . ?
O6 C6 1.258(8) . ?
O7 H7A 0.8705 . ?
O7 H7B 0.8705 . ?
O2 C1 1.248(9) . ?
O1 C1 1.282(9) . ?
O3 C11 1.257(9) . ?
O5 C6 1.276(8) . ?
S3A C13 1.445(15) . ?
S3A C14A 1.66(10) . ?
C1 C2 1.499(9) . ?
C6 C7 1.480(9) . ?
C2 C5 1.395(11) . ?
C2 C3 1.370(11) . ?
C11 C12 1.479(9) . ?
C4 H4 0.9500 . ?
C4 C5 1.490(10) . ?
C7 C8 1.415(10) . ?
C7 C10 1.371(11) . ?
C5 H5 0.9500 . ?
C13 H13A 0.9500 . ?
C13 H13 0.9500 . ?
C13 C12 1.398(11) . ?
C13 C14 1.743(17) . ?
C12 C15 1.401(11) . ?
C8 H8 0.9500 . ?
C8 C9 1.457(11) . ?
C15 H15 0.9500 . ?
C15 H15A 0.9500 . ?
C15 C14A 1.74(3) . ?
C10 H10 0.9500 . ?
C9 H9 0.9500 . ?
C3 H3 0.9500 . ?
O9 H9A 0.8699 . ?
O9 H9B 0.8700 . ?
O8 H8A 0.8703 . ?
O8 H8B 0.8697 . ?
C14 H14 0.9500 . ?
C14A H14A 0.9500 . ?

loop_
_geom_torsion_atom_site_label_1
_geom_torsion_atom_site_label_2
_geom_torsion_atom_site_label_3
_geom_torsion_atom_site_label_4
_geom_torsion
_geom_torsion_site_symmetry_1
_geom_torsion_site_symmetry_2
_geom_torsion_site_symmetry_3
_geom_torsion_site_symmetry_4
_geom_torsion_publ_flag
Pr1 O4 C11 O3 17.1(6) . . . . ?
Pr1 O4 C11 C12 -160.2(5) . . . . ?
Pr1 O6 C6 O5 -75.3(8) 4_565 . . . ?
Pr1 O6 C6 C7 102.7(7) 4_565 . . . ?
Pr1 O2 C1 O1 -3.4(7) . . . . ?
Pr1 O2 C1 C2 177.7(5) . . . . ?
Pr1 O1 C1 O2 3.3(7) . . . . ?
Pr1 O1 C1 C2 -177.7(5) . . . . ?
Pr1 O3 C11 O4 -16.7(6) . . . . ?
Pr1 O3 C11 C12 160.6(5) . . . . ?
Pr1 O5 C6 O6 -110.7(10) . . . . ?
Pr1 O5 C6 C7 71.4(12) . . . . ?
S1 C4 C5 C2 -1.5(8) . . . . ?
O4 C11 C12 C13 5.9(10) . . . . ?
O4 C11 C12 C15 -174.7(7) . . . . ?
O6 C6 C7 C8 6.6(10) . . . . ?
O6 C6 C7 C10 -170.6(7) . . . . ?
O2 C1 C2 C5 169.4(7) . . . . ?
O2 C1 C2 C3 -10.2(10) . . . . ?
O1 C1 C2 C5 -9.5(10) . . . . ?
O1 C1 C2 C3 170.8(7) . . . . ?
O3 C11 C12 C13 -171.5(6) . . . . ?
O3 C11 C12 C15 7.9(10) . . . . ?
O5 C6 C7 C8 -175.3(7) . . . . ?
O5 C6 C7 C10 7.5(10) . . . . ?
S3A C13 C12 C11 178.0(8) . . . . ?
S3A C13 C12 C15 -1.4(11) . . . . ?
C1 C2 C5 C4 -178.6(6) . . . . ?
C1 C2 C3 S1 179.6(5) . . . . ?
C6 C7 C8 C9 -175.2(7) . . . . ?
C6 C7 C10 S2 176.3(5) . . . . ?
C11 C12 C15 S3 -178.7(7) . . . . ?
C11 C12 C15 C14A -177(3) . . . . ?
C4 S1 C3 C2 -0.7(6) . . . . ?
C7 C8 C9 S2 -2.4(9) . . . . ?
C5 C2 C3 S1 -0.2(9) . . . . ?
C13 S3A C14A C15 2(4) . . . . ?
C13 C12 C15 S3 0.7(10) . . . . ?
C13 C12 C15 C14A 3(3) . . . . ?
C12 C13 C14 S3 -1.0(10) . . . . ?
C12 C15 C14A S3A -3(5) . . . . ?
C8 C7 C10 S2 -1.2(9) . . . . ?
C15 S3 C14 C13 1.3(9) . . . . ?
C10 S2 C9 C8 1.5(7) . . . . ?
C10 C7 C8 C9 2.3(10) . . . . ?
C9 S2 C10 C7 -0.2(7) . . . . ?
C3 S1 C4 C5 1.2(6) . . . . ?
C3 C2 C5 C4 1.1(10) . . . . ?
C14 S3 C15 C12 -1.4(11) . . . . ?
C14 C13 C12 C11 179.6(7) . . . . ?
C14 C13 C12 C15 0.2(9) . . . . ?
C14A S3A C13 C12 -1(3) . . . . ?

loop_
_twin_individual_id
_twin_individual_mass_fraction_refined
1 0.876(3)
2 0.124(3)
